data_7220625
loop_
_publ_author_name
'Zhao, Lun'
'Guo, Huadong'
'Tang, Dong'
'Zhang, Min'

_publ_section_title
;
 Syntheses, characterization and properties of nine novel Zn(ii)
 coordination polymers based on 4,4&#x2032;-(phenylazanediyl)dibenzoic
 acid and various N-donor ligands
;
_journal_issue 29
_journal_name_full CrystEngComm
_journal_page_first 5451
_journal_paper_doi 10.1039/C5CE00710K
_journal_volume 17
_journal_year 2015
_chemical_formula_sum 'C92 H84 N16 O13 Zn2'
_chemical_formula_weight 1752.49
_chemical_name_systematic
;
 ?
;
_space_group_IT_number 2
_symmetry_space_group_name_Hall '-P 1'
_symmetry_space_group_name_H-M 'P -1'
_atom_sites_solution_hydrogens geom
_atom_sites_solution_primary direct
_atom_sites_solution_secondary difmap
_audit_creation_method SHELXL-97
_audit_update_record
;
2015-04-08 deposited with the CCDC.
2015-06-02 downloaded from the CCDC.
;
_cell_angle_alpha 77.782(2)
_cell_angle_beta 81.567(2)
_cell_angle_gamma 73.826(2)
_cell_formula_units_Z 1
_cell_length_a 10.6126(14)
_cell_length_b 13.0570(16)
_cell_length_c 18.873(2)
_cell_measurement_temperature 293(2)
_cell_volume 2444.1(5)
_computing_structure_refinement 'SHELXL-97 (Sheldrick, 1997)'
_diffrn_ambient_temperature 293(2)
_diffrn_measured_fraction_theta_full 0.991
_diffrn_measured_fraction_theta_max 0.991
_diffrn_radiation_monochromator graphite
_diffrn_radiation_source 'fine-focus sealed tube'
_diffrn_radiation_type MoK\a
_diffrn_radiation_wavelength 0.71073
_diffrn_reflns_av_R_equivalents 0.0329
_diffrn_reflns_av_sigmaI/netI 0.0827
_diffrn_reflns_limit_h_max 13
_diffrn_reflns_limit_h_min -13
_diffrn_reflns_limit_k_max 12
_diffrn_reflns_limit_k_min -16
_diffrn_reflns_limit_l_max 23
_diffrn_reflns_limit_l_min -23
_diffrn_reflns_number 13712
_diffrn_reflns_theta_full 26.00
_diffrn_reflns_theta_max 26.00
_diffrn_reflns_theta_min 1.11
_exptl_absorpt_coefficient_mu 0.555
_exptl_crystal_density_diffrn 1.191
_exptl_crystal_density_method 'not measured'
_exptl_crystal_F_000 912
_refine_diff_density_max 0.912
_refine_diff_density_min -0.338
_refine_diff_density_rms 0.128
_refine_ls_extinction_method none
_refine_ls_goodness_of_fit_ref 1.019
_refine_ls_hydrogen_treatment mixed
_refine_ls_matrix_type full
_refine_ls_number_parameters 541
_refine_ls_number_reflns 9520
_refine_ls_number_restraints 2
_refine_ls_restrained_S_all 1.023
_refine_ls_R_factor_all 0.1370
_refine_ls_R_factor_gt 0.0766
_refine_ls_shift/su_max 0.008
_refine_ls_shift/su_mean 0.000
_refine_ls_structure_factor_coef Fsqd
_refine_ls_weighting_details 'calc w=1/[\s^2^(Fo^2^)+(0.1361P)^2^+0.0000P] where P=(Fo^2^+2Fc^2^)/3'
_refine_ls_weighting_scheme calc
_refine_ls_wR_factor_gt 0.2134
_refine_ls_wR_factor_ref 0.2394
_reflns_number_gt 5520
_reflns_number_total 9520
_reflns_threshold_expression >2sigma(I)
_cod_data_source_file c5ce00710k2.cif
_cod_data_source_block 97
_cod_depositor_comments 'Adding full bibliography for 7220620--7220628.cif.'
_cod_database_code 7220625

loop_
_symmetry_equiv_pos_as_xyz
'x, y, z'
'-x, -y, -z'

loop_
_atom_site_label
_atom_site_type_symbol
_atom_site_fract_x
_atom_site_fract_y
_atom_site_fract_z
_atom_site_U_iso_or_equiv
_atom_site_adp_type
_atom_site_occupancy
_atom_site_symmetry_multiplicity
_atom_site_calc_flag
_atom_site_refinement_flags
_atom_site_disorder_assembly
_atom_site_disorder_group
C1 C -0.0070(6) 0.7773(5) 0.1123(3) 0.0760(19) Uani 1 1 d . . 1
C2 C -0.0134(11) 0.8508(7) 0.0495(4) 0.142(4) Uani 1 1 d . . 1
H2 H 0.0055 0.9158 0.0509 0.171 Uiso 1 1 calc R . 1
C3 C -0.0442(13) 0.8396(10) -0.0140(5) 0.182(6) Uani 1 1 d D . 1
H3 H -0.0472 0.8933 -0.0553 0.218 Uiso 1 1 calc R . 1
C4 C -0.0730(13) 0.7352(11) -0.0131(7) 0.193(7) Uani 1 1 d D . 1
H4 H -0.0969 0.7212 -0.0549 0.232 Uiso 1 1 calc R . 1
C5 C -0.0643(12) 0.6564(10) 0.0512(7) 0.166(5) Uani 1 1 d D . 1
H5 H -0.0790 0.5890 0.0528 0.199 Uiso 1 1 calc R . 1
C6 C -0.0336(8) 0.6837(7) 0.1097(5) 0.106(3) Uani 1 1 d . . 1
H6 H -0.0306 0.6330 0.1527 0.128 Uiso 1 1 calc R . 1
C7 C -0.3251(6) 1.1377(4) 0.3115(3) 0.0535(13) Uani 1 1 d . . 1
C8 C -0.0638(6) 0.8911(4) 0.2054(3) 0.0527(13) Uani 1 1 d . . 1
C9 C -0.0155(6) 0.9668(4) 0.2262(3) 0.0653(15) Uani 1 1 d . . 1
H9 H 0.0743 0.9627 0.2186 0.078 Uiso 1 1 calc R . 1
C10 C -0.1010(6) 1.0491(4) 0.2586(3) 0.0623(15) Uani 1 1 d . . 1
H10 H -0.0690 1.1011 0.2719 0.075 Uiso 1 1 calc R . 1
C11 C -0.2338(5) 1.0539(4) 0.2711(3) 0.0467(12) Uani 1 1 d . . 1
C12 C -0.2811(5) 0.9797(4) 0.2484(3) 0.0534(13) Uani 1 1 d . . 1
H12 H -0.3708 0.9837 0.2558 0.064 Uiso 1 1 calc R . 1
C13 C -0.1962(6) 0.8989(4) 0.2146(3) 0.0545(13) Uani 1 1 d . . 1
H13 H -0.2291 0.8500 0.1983 0.065 Uiso 1 1 calc R . 1
C14 C 0.2177(5) 0.6488(4) 0.1886(3) 0.0583(14) Uani 1 1 d . . 1
H14 H 0.2220 0.6468 0.1393 0.070 Uiso 1 1 calc R . 1
C15 C 0.3073(6) 0.5745(4) 0.2309(3) 0.0592(15) Uani 1 1 d . . 1
H15 H 0.3698 0.5211 0.2100 0.071 Uiso 1 1 calc R . 1
C16 C 0.3082(5) 0.5760(4) 0.3037(3) 0.0494(12) Uani 1 1 d . . 1
C17 C 0.2132(5) 0.6555(4) 0.3330(3) 0.0492(12) Uani 1 1 d . . 1
H17 H 0.2127 0.6597 0.3816 0.059 Uiso 1 1 calc R . 1
C18 C 0.1196(5) 0.7286(4) 0.2924(3) 0.0537(13) Uani 1 1 d . . 1
H18 H 0.0548 0.7797 0.3142 0.064 Uiso 1 1 calc R . 1
C19 C 0.1202(5) 0.7274(4) 0.2187(3) 0.0487(12) Uani 1 1 d . . 1
C20 C 0.4094(5) 0.4955(4) 0.3495(3) 0.0487(12) Uani 1 1 d . . 1
C21 C 0.5520(5) 0.2712(4) 0.5420(3) 0.0510(13) Uani 1 1 d . . 1
H21 H 0.5681 0.3356 0.5471 0.061 Uiso 1 1 calc R . 1
C22 C 0.5232(6) 0.1434(4) 0.4967(3) 0.0599(14) Uani 1 1 d . . 1
H22 H 0.5158 0.1035 0.4629 0.072 Uiso 1 1 calc R . 1
C23 C 0.5083(6) 0.1121(4) 0.5693(3) 0.0589(14) Uani 1 1 d . . 1
H23 H 0.4896 0.0479 0.5945 0.071 Uiso 1 1 calc R . 1
C24 C 0.5275(6) 0.1933(4) 0.6744(3) 0.0541(13) Uani 1 1 d . . 1
C25 C 0.6065(7) 0.1057(5) 0.7148(3) 0.0752(18) Uani 1 1 d . . 1
H25 H 0.6583 0.0488 0.6927 0.090 Uiso 1 1 calc R . 1
C26 C 0.6095(8) 0.1017(6) 0.7876(3) 0.087(2) Uani 1 1 d . . 1
H26 H 0.6624 0.0417 0.8150 0.105 Uiso 1 1 calc R . 1
C27 C 0.4580(9) 0.2731(6) 0.7793(3) 0.092(2) Uani 1 1 d . . 1
H27 H 0.4076 0.3309 0.8010 0.111 Uiso 1 1 calc R . 1
C28 C 0.4522(7) 0.2791(5) 0.7050(3) 0.0697(17) Uani 1 1 d . . 1
H28 H 0.3993 0.3390 0.6776 0.084 Uiso 1 1 calc R . 1
C29 C 0.5327(9) 0.1880(6) 0.8209(3) 0.092(2) Uani 1 1 d . . 1
C30 C 0.5373(11) 0.1827(7) 0.9009(4) 0.131(4) Uani 1 1 d . . 1
H30A H 0.6138 0.2049 0.9080 0.157 Uiso 1 1 calc R . 1
H30B H 0.4593 0.2329 0.9191 0.157 Uiso 1 1 calc R . 1
C31 C 0.4201(8) 0.0496(6) 0.9444(3) 0.092(2) Uani 1 1 d . A 1
H31A H 0.3980 0.0571 0.8951 0.110 Uiso 1 1 calc R A 1
H31B H 0.3520 0.1007 0.9685 0.110 Uiso 1 1 calc R A 1
C32 C 0.4246(9) -0.0615(7) 0.9834(3) 0.108(3) Uani 1 1 d . . 1
H32A H 0.3399 -0.0765 0.9841 0.130 Uiso 1 1 calc R . 1
H32B H 0.4907 -0.1130 0.9584 0.130 Uiso 1 1 calc R . 1
C33 C 0.8355(6) 0.4192(5) 0.3329(3) 0.0685(16) Uani 1 1 d . . 1
H33 H 0.8636 0.3835 0.2934 0.082 Uiso 1 1 calc R . 1
C34 C 0.7310(5) 0.4672(4) 0.4309(3) 0.0523(13) Uani 1 1 d . . 1
H34 H 0.6726 0.4721 0.4726 0.063 Uiso 1 1 calc R . 1
C35 C 0.8833(6) 0.4967(5) 0.3463(3) 0.0706(17) Uani 1 1 d . . 1
H35 H 0.9495 0.5250 0.3181 0.085 Uiso 1 1 calc R . 1
C36 C 0.8275(5) 0.6096(4) 0.4452(3) 0.0524(13) Uani 1 1 d . . 1
C37 C 0.8351(6) 0.5874(5) 0.5190(3) 0.0674(16) Uani 1 1 d . . 1
H37 H 0.8374 0.5181 0.5453 0.081 Uiso 1 1 calc R . 1
C38 C 0.8395(7) 0.6697(5) 0.5542(3) 0.0754(18) Uani 1 1 d . . 1
H38 H 0.8436 0.6554 0.6043 0.091 Uiso 1 1 calc R . 1
C39 C 0.8378(6) 0.7716(5) 0.5157(4) 0.0681(16) Uani 1 1 d . . 1
C40 C 0.8324(6) 0.7913(5) 0.4421(4) 0.0708(17) Uani 1 1 d . . 1
H40 H 0.8329 0.8600 0.4157 0.085 Uiso 1 1 calc R . 1
C41 C 0.8262(6) 0.7116(5) 0.4058(3) 0.0688(16) Uani 1 1 d . . 1
H41 H 0.8213 0.7265 0.3557 0.083 Uiso 1 1 calc R . 1
C42 C 0.8381(7) 0.8607(6) 0.5556(4) 0.089(2) Uani 1 1 d . . 1
H42A H 0.7480 0.8999 0.5677 0.107 Uiso 1 1 calc R . 1
H42B H 0.8786 0.8287 0.6007 0.107 Uiso 1 1 calc R . 1
C43 C 1.0485(6) 0.8878(5) 0.5069(4) 0.0745(18) Uani 1 1 d . B 1
H43A H 1.0676 0.8208 0.4883 0.089 Uiso 1 1 calc R B 1
H43B H 1.0797 0.8710 0.5549 0.089 Uiso 1 1 calc R B 1
C44 C 1.1179(7) 0.9646(5) 0.4573(4) 0.083(2) Uani 1 1 d . . 1
H44A H 1.2120 0.9317 0.4527 0.100 Uiso 1 1 calc R . 1
H44B H 1.0868 0.9818 0.4093 0.100 Uiso 1 1 calc R . 1
C45 C 0.387(3) 0.290(2) 0.1698(14) 0.198(11) Uiso 0.50 1 d P C 1
H45A H 0.4427 0.2215 0.1896 0.297 Uiso 0.50 1 calc PR C 1
H45B H 0.4081 0.3470 0.1870 0.297 Uiso 0.50 1 calc PR C 1
H45C H 0.4007 0.3017 0.1176 0.297 Uiso 0.50 1 calc PR C 1
C46 C 0.167(3) 0.202(3) 0.2248(17) 0.242(14) Uiso 0.50 1 d P C 1
H46A H 0.2258 0.1335 0.2417 0.362 Uiso 0.50 1 calc PR C 1
H46B H 0.1197 0.1956 0.1873 0.362 Uiso 0.50 1 calc PR C 1
H46C H 0.1065 0.2260 0.2646 0.362 Uiso 0.50 1 calc PR C 1
C47 C 0.143(2) 0.3834(15) 0.1698(10) 0.233(7) Uiso 1 1 d . C 1
N1 N 0.0268(5) 0.8021(3) 0.1758(2) 0.0646(13) Uani 1 1 d . . 1
N2 N 0.5511(4) 0.2430(3) 0.4797(2) 0.0511(10) Uani 1 1 d . . 1
N3 N 0.5261(4) 0.1934(3) 0.5984(2) 0.0500(10) Uani 1 1 d . . 1
N4 N 0.5437(6) 0.0739(5) 0.9420(2) 0.0842(17) Uani 1 1 d . . 1
N5 N 0.7381(4) 0.4006(3) 0.3866(2) 0.0527(11) Uani 1 1 d . . 1
N6 N 0.8164(4) 0.5266(3) 0.4093(2) 0.0514(10) Uani 1 1 d . . 1
N7 N 0.9094(5) 0.9357(4) 0.5119(3) 0.0666(13) Uani 1 1 d . . 1
N8 N 0.2528(12) 0.2909(10) 0.1922(6) 0.180(4) Uiso 1 1 d . C 1
O1 O -0.4399(5) 1.1311(3) 0.3311(2) 0.0757(12) Uani 1 1 d . . 1
O2 O -0.2775(4) 1.2096(3) 0.3245(2) 0.0607(10) Uani 1 1 d . . 1
O3 O 0.4235(4) 0.5087(3) 0.41020(17) 0.0540(9) Uani 1 1 d . . 1
O4 O 0.4777(4) 0.4144(3) 0.32010(18) 0.0607(10) Uani 1 1 d . . 1
O5 O 0.0364(16) 0.3977(11) 0.1798(7) 0.138(5) Uiso 0.50 1 d P C 1
Zn01 Zn 0.60786(6) 0.31503(4) 0.38036(3) 0.0465(2) Uani 1 1 d . . 1
OW1 O 0.6967(9) 0.3860(8) 0.0883(6) 0.088(3) Uiso 0.50 1 d P . 1
OW2 O 0.328(2) 0.5984(17) -0.0093(13) 0.464(12) Uiso 1 1 d . . 1
OW3 O 0.740(3) 0.327(3) 0.1518(17) 0.312(13) Uiso 0.50 1 d P D 1
OW4 O 0.687(4) 0.461(3) 0.125(2) 0.368(17) Uiso 0.50 1 d P D 1

loop_
_atom_site_aniso_label
_atom_site_aniso_U_11
_atom_site_aniso_U_22
_atom_site_aniso_U_33
_atom_site_aniso_U_23
_atom_site_aniso_U_13
_atom_site_aniso_U_12
C1 0.082(4) 0.069(4) 0.069(4) -0.037(3) -0.023(3) 0.020(3)
C2 0.236(12) 0.104(7) 0.066(5) -0.025(5) -0.046(6) 0.014(7)
C3 0.266(16) 0.186(12) 0.070(6) -0.038(7) -0.050(7) 0.010(11)
C4 0.188(12) 0.240(17) 0.155(11) -0.136(12) -0.082(10) 0.049(11)
C5 0.169(11) 0.189(12) 0.179(12) -0.128(10) -0.064(9) -0.013(9)
C6 0.110(6) 0.096(6) 0.129(7) -0.061(5) -0.036(5) -0.008(5)
C7 0.070(4) 0.041(3) 0.044(3) -0.013(2) -0.007(3) 0.000(3)
C8 0.073(4) 0.032(3) 0.049(3) -0.015(2) -0.014(3) 0.004(2)
C9 0.052(3) 0.057(3) 0.089(4) -0.032(3) -0.008(3) -0.001(3)
C10 0.066(4) 0.042(3) 0.083(4) -0.025(3) -0.018(3) -0.003(3)
C11 0.057(3) 0.033(3) 0.046(3) -0.011(2) -0.008(2) -0.001(2)
C12 0.058(3) 0.044(3) 0.061(3) -0.017(2) -0.007(3) -0.010(2)
C13 0.065(4) 0.041(3) 0.061(3) -0.018(2) -0.014(3) -0.008(3)
C14 0.066(4) 0.060(3) 0.044(3) -0.027(2) -0.006(3) 0.006(3)
C15 0.070(4) 0.048(3) 0.054(3) -0.027(2) -0.010(3) 0.011(3)
C16 0.061(3) 0.037(3) 0.049(3) -0.016(2) -0.004(2) -0.006(2)
C17 0.060(3) 0.043(3) 0.042(3) -0.016(2) -0.003(2) -0.004(2)
C18 0.063(3) 0.045(3) 0.048(3) -0.021(2) -0.003(2) 0.002(2)
C19 0.053(3) 0.037(3) 0.053(3) -0.015(2) -0.010(2) 0.000(2)
C20 0.059(3) 0.037(3) 0.050(3) -0.012(2) -0.004(2) -0.010(2)
C21 0.071(4) 0.041(3) 0.045(3) -0.009(2) -0.009(2) -0.018(3)
C22 0.076(4) 0.050(3) 0.065(3) -0.022(3) -0.001(3) -0.028(3)
C23 0.083(4) 0.050(3) 0.052(3) -0.007(2) -0.002(3) -0.035(3)
C24 0.074(4) 0.055(3) 0.041(3) -0.003(2) -0.006(3) -0.032(3)
C25 0.083(5) 0.080(4) 0.054(3) 0.001(3) 0.001(3) -0.021(4)
C26 0.105(6) 0.098(6) 0.056(4) 0.008(4) -0.014(4) -0.033(4)
C27 0.174(8) 0.063(4) 0.052(4) -0.018(3) 0.006(4) -0.054(5)
C28 0.114(5) 0.053(3) 0.052(3) -0.011(3) -0.010(3) -0.034(3)
C29 0.161(8) 0.088(5) 0.045(3) 0.007(4) -0.019(4) -0.072(5)
C30 0.258(12) 0.119(7) 0.052(4) -0.003(4) -0.028(5) -0.110(8)
C31 0.115(6) 0.117(6) 0.049(4) 0.014(4) -0.030(4) -0.048(5)
C32 0.143(7) 0.151(8) 0.056(4) 0.016(4) -0.038(4) -0.092(6)
C33 0.073(4) 0.077(4) 0.063(4) -0.032(3) 0.008(3) -0.025(3)
C34 0.065(3) 0.046(3) 0.051(3) -0.016(2) 0.002(3) -0.020(3)
C35 0.073(4) 0.085(4) 0.059(4) -0.024(3) 0.014(3) -0.031(4)
C36 0.055(3) 0.048(3) 0.060(3) -0.014(2) -0.001(3) -0.021(2)
C37 0.093(5) 0.056(3) 0.062(4) -0.011(3) -0.008(3) -0.031(3)
C38 0.100(5) 0.081(5) 0.063(4) -0.026(3) -0.004(3) -0.044(4)
C39 0.072(4) 0.064(4) 0.080(4) -0.027(3) 0.012(3) -0.035(3)
C40 0.095(5) 0.046(3) 0.080(4) -0.007(3) -0.008(4) -0.037(3)
C41 0.085(4) 0.062(4) 0.068(4) -0.009(3) -0.007(3) -0.034(3)
C42 0.098(5) 0.086(5) 0.105(5) -0.048(4) 0.015(4) -0.048(4)
C43 0.074(4) 0.049(3) 0.113(5) -0.030(3) -0.012(4) -0.022(3)
C44 0.068(4) 0.063(4) 0.131(6) -0.052(4) 0.002(4) -0.016(3)
N1 0.074(3) 0.053(3) 0.062(3) -0.029(2) -0.024(2) 0.014(2)
N2 0.068(3) 0.044(2) 0.044(2) -0.0106(19) -0.009(2) -0.015(2)
N3 0.068(3) 0.044(2) 0.043(2) -0.0063(19) -0.005(2) -0.025(2)
N4 0.124(5) 0.106(4) 0.041(3) 0.009(3) -0.025(3) -0.066(4)
N5 0.064(3) 0.046(2) 0.050(2) -0.018(2) -0.004(2) -0.012(2)
N6 0.059(3) 0.048(2) 0.053(2) -0.017(2) 0.001(2) -0.019(2)
N7 0.059(3) 0.054(3) 0.098(4) -0.034(3) -0.002(3) -0.021(2)
O1 0.073(3) 0.077(3) 0.080(3) -0.041(2) 0.006(2) -0.010(2)
O2 0.075(3) 0.039(2) 0.067(2) -0.0256(17) -0.0063(19) -0.0014(18)
O3 0.070(2) 0.048(2) 0.0441(19) -0.0150(16) -0.0109(17) -0.0071(17)
O4 0.076(3) 0.046(2) 0.055(2) -0.0223(16) -0.0183(18) 0.0089(18)
Zn01 0.0621(4) 0.0339(3) 0.0439(3) -0.0132(2) -0.0091(3) -0.0059(3)

loop_
_atom_type_symbol
_atom_type_description
_atom_type_scat_dispersion_real
_atom_type_scat_dispersion_imag
_atom_type_scat_source
C C 0.0033 0.0016 'International Tables Vol C Tables 4.2.6.8 and 6.1.1.4'
H H 0.0000 0.0000 'International Tables Vol C Tables 4.2.6.8 and 6.1.1.4'
N N 0.0061 0.0033 'International Tables Vol C Tables 4.2.6.8 and 6.1.1.4'
O O 0.0106 0.0060 'International Tables Vol C Tables 4.2.6.8 and 6.1.1.4'
Zn Zn 0.2839 1.4301 'International Tables Vol C Tables 4.2.6.8 and 6.1.1.4'

loop_
_geom_angle_atom_site_label_1
_geom_angle_atom_site_label_2
_geom_angle_atom_site_label_3
_geom_angle
_geom_angle_site_symmetry_1
_geom_angle_site_symmetry_3
C6 C1 C2 116.2(7) . .
C6 C1 N1 124.1(7) . .
C2 C1 N1 119.7(7) . .
C3 C2 C1 126.7(10) . .
C3 C2 H2 116.7 . .
C1 C2 H2 116.7 . .
C2 C3 C4 114.5(10) . .
C2 C3 H3 122.8 . .
C4 C3 H3 122.8 . .
C5 C4 C3 119.9(10) . .
C5 C4 H4 120.1 . .
C3 C4 H4 120.1 . .
C6 C5 C4 116.6(10) . .
C6 C5 H5 121.7 . .
C4 C5 H5 121.7 . .
C5 C6 C1 126.2(10) . .
C5 C6 H6 116.9 . .
C1 C6 H6 116.9 . .
O1 C7 O2 124.3(5) . .
O1 C7 C11 118.9(5) . .
O2 C7 C11 116.8(5) . .
C13 C8 C9 120.1(5) . .
C13 C8 N1 120.5(5) . .
C9 C8 N1 119.4(5) . .
C8 C9 C10 119.8(5) . .
C8 C9 H9 120.1 . .
C10 C9 H9 120.1 . .
C11 C10 C9 120.0(5) . .
C11 C10 H10 120.0 . .
C9 C10 H10 120.0 . .
C12 C11 C10 119.6(4) . .
C12 C11 C7 120.4(5) . .
C10 C11 C7 120.0(5) . .
C11 C12 C13 120.5(5) . .
C11 C12 H12 119.8 . .
C13 C12 H12 119.8 . .
C8 C13 C12 119.9(5) . .
C8 C13 H13 120.0 . .
C12 C13 H13 120.0 . .
C15 C14 C19 120.4(4) . .
C15 C14 H14 119.8 . .
C19 C14 H14 119.8 . .
C14 C15 C16 122.2(4) . .
C14 C15 H15 118.9 . .
C16 C15 H15 118.9 . .
C17 C16 C15 117.2(5) . .
C17 C16 C20 120.9(4) . .
C15 C16 C20 121.9(4) . .
C18 C17 C16 121.7(4) . .
C18 C17 H17 119.1 . .
C16 C17 H17 119.1 . .
C17 C18 C19 120.7(4) . .
C17 C18 H18 119.6 . .
C19 C18 H18 119.6 . .
C14 C19 C18 117.7(5) . .
C14 C19 N1 120.5(4) . .
C18 C19 N1 121.8(4) . .
O3 C20 O4 124.0(5) . .
O3 C20 C16 121.1(4) . .
O4 C20 C16 114.9(4) . .
N2 C21 N3 110.7(4) . .
N2 C21 H21 124.7 . .
N3 C21 H21 124.7 . .
C23 C22 N2 110.2(4) . .
C23 C22 H22 124.9 . .
N2 C22 H22 124.9 . .
C22 C23 N3 106.1(4) . .
C22 C23 H23 127.0 . .
N3 C23 H23 127.0 . .
C28 C24 C25 121.3(5) . .
C28 C24 N3 120.4(5) . .
C25 C24 N3 118.3(5) . .
C26 C25 C24 120.2(7) . .
C26 C25 H25 119.9 . .
C24 C25 H25 119.9 . .
C25 C26 C29 120.0(7) . .
C25 C26 H26 120.0 . .
C29 C26 H26 120.0 . .
C29 C27 C28 123.2(7) . .
C29 C27 H27 118.4 . .
C28 C27 H27 118.4 . .
C24 C28 C27 117.3(6) . .
C24 C28 H28 121.4 . .
C27 C28 H28 121.4 . .
C27 C29 C26 118.0(6) . .
C27 C29 C30 122.5(8) . .
C26 C29 C30 119.5(8) . .
N4 C30 C29 111.6(6) . .
N4 C30 H30A 109.3 . .
C29 C30 H30A 109.3 . .
N4 C30 H30B 109.3 . .
C29 C30 H30B 109.3 . .
H30A C30 H30B 108.0 . .
N4 C31 C32 111.0(6) . .
N4 C31 H31A 109.4 . .
C32 C31 H31A 109.4 . .
N4 C31 H31B 109.4 . .
C32 C31 H31B 109.4 . .
H31A C31 H31B 108.0 . .
N4 C32 C31 110.1(6) 2_657 .
N4 C32 H32A 109.6 2_657 .
C31 C32 H32A 109.6 . .
N4 C32 H32B 109.6 2_657 .
C31 C32 H32B 109.6 . .
H32A C32 H32B 108.1 . .
C35 C33 N5 109.1(5) . .
C35 C33 H33 125.4 . .
N5 C33 H33 125.4 . .
N5 C34 N6 112.0(5) . .
N5 C34 H34 124.0 . .
N6 C34 H34 124.0 . .
C33 C35 N6 106.8(5) . .
C33 C35 H35 126.6 . .
N6 C35 H35 126.6 . .
C37 C36 C41 120.7(5) . .
C37 C36 N6 119.3(5) . .
C41 C36 N6 120.0(5) . .
C36 C37 C38 119.2(5) . .
C36 C37 H37 120.4 . .
C38 C37 H37 120.4 . .
C39 C38 C37 120.7(6) . .
C39 C38 H38 119.6 . .
C37 C38 H38 119.6 . .
C40 C39 C38 119.0(5) . .
C40 C39 C42 121.2(6) . .
C38 C39 C42 119.7(6) . .
C39 C40 C41 121.5(6) . .
C39 C40 H40 119.2 . .
C41 C40 H40 119.2 . .
C36 C41 C40 118.8(6) . .
C36 C41 H41 120.6 . .
C40 C41 H41 120.6 . .
N7 C42 C39 111.4(5) . .
N7 C42 H42A 109.3 . .
C39 C42 H42A 109.3 . .
N7 C42 H42B 109.3 . .
C39 C42 H42B 109.3 . .
H42A C42 H42B 108.0 . .
N7 C43 C44 109.7(5) . .
N7 C43 H43A 109.7 . .
C44 C43 H43A 109.7 . .
N7 C43 H43B 109.7 . .
C44 C43 H43B 109.7 . .
H43A C43 H43B 108.2 . .
N7 C44 C43 108.5(5) 2_776 .
N7 C44 H44A 110.0 2_776 .
C43 C44 H44A 110.0 . .
N7 C44 H44B 110.0 2_776 .
C43 C44 H44B 110.0 . .
H44A C44 H44B 108.4 . .
N8 C45 H45A 109.5 . .
N8 C45 H45B 109.5 . .
H45A C45 H45B 109.5 . .
N8 C45 H45C 109.5 . .
H45A C45 H45C 109.5 . .
H45B C45 H45C 109.5 . .
N8 C46 H46A 109.5 . .
N8 C46 H46B 109.5 . .
H46A C46 H46B 109.5 . .
N8 C46 H46C 109.5 . .
H46A C46 H46C 109.5 . .
H46B C46 H46C 109.5 . .
O5 C47 N8 133(2) . .
C19 N1 C1 121.0(4) . .
C19 N1 C8 119.9(4) . .
C1 N1 C8 116.7(4) . .
C21 N2 C22 105.7(4) . .
C21 N2 Zn01 127.7(3) . .
C22 N2 Zn01 125.8(3) . .
C23 N3 C21 107.3(4) . .
C23 N3 C24 126.3(4) . .
C21 N3 C24 126.2(4) . .
C31 N4 C30 109.6(7) . .
C31 N4 C32 108.6(5) . 2_657
C30 N4 C32 112.5(5) . 2_657
C34 N5 C33 105.3(4) . .
C34 N5 Zn01 128.7(4) . .
C33 N5 Zn01 124.4(3) . .
C34 N6 C35 106.8(4) . .
C34 N6 C36 124.6(4) . .
C35 N6 C36 128.6(5) . .
C43 N7 C42 111.3(5) . .
C43 N7 C44 108.9(4) . 2_776
C42 N7 C44 110.9(5) . 2_776
C45 N8 C47 122.9(17) . .
C45 N8 C46 137.5(19) . .
C47 N8 C46 97.8(16) . .
C7 O2 Zn01 117.3(4) . 1_465
C20 O4 Zn01 113.3(3) . .
O4 Zn01 O2 109.37(15) . 1_645
O4 Zn01 N2 119.75(17) . .
O2 Zn01 N2 111.25(16) 1_645 .
O4 Zn01 N5 104.99(16) . .
O2 Zn01 N5 98.83(16) 1_645 .
N2 Zn01 N5 110.45(16) . .
OW4 OW1 OW3 78.7(18) . .
OW4 OW1 OW2 127(2) . 2_665
OW3 OW1 OW2 154.0(18) . 2_665
OW1 OW3 OW4 49.1(17) . .
OW1 OW4 OW3 52.2(18) . .

loop_
_geom_bond_atom_site_label_1
_geom_bond_atom_site_label_2
_geom_bond_distance
_geom_bond_site_symmetry_2
C1 C6 1.340(9) .
C1 C2 1.355(10) .
C1 N1 1.423(7) .
C2 C3 1.334(12) .
C2 H2 0.9300 .
C3 C4 1.475(9) .
C3 H3 0.9300 .
C4 C5 1.411(9) .
C4 H4 0.9300 .
C5 C6 1.337(11) .
C5 H5 0.9300 .
C6 H6 0.9300 .
C7 O1 1.242(7) .
C7 O2 1.262(6) .
C7 C11 1.505(7) .
C8 C13 1.367(7) .
C8 C9 1.379(7) .
C8 N1 1.442(6) .
C9 C10 1.387(7) .
C9 H9 0.9300 .
C10 C11 1.380(8) .
C10 H10 0.9300 .
C11 C12 1.371(7) .
C12 C13 1.385(7) .
C12 H12 0.9300 .
C13 H13 0.9300 .
C14 C15 1.365(7) .
C14 C19 1.388(6) .
C14 H14 0.9300 .
C15 C16 1.379(7) .
C15 H15 0.9300 .
C16 C17 1.377(6) .
C16 C20 1.505(7) .
C17 C18 1.367(7) .
C17 H17 0.9300 .
C18 C19 1.394(7) .
C18 H18 0.9300 .
C19 N1 1.397(6) .
C20 O3 1.229(5) .
C20 O4 1.288(5) .
C21 N2 1.306(6) .
C21 N3 1.362(6) .
C21 H21 0.9300 .
C22 C23 1.343(7) .
C22 N2 1.376(6) .
C22 H22 0.9300 .
C23 N3 1.361(6) .
C23 H23 0.9300 .
C24 C28 1.367(8) .
C24 C25 1.369(8) .
C24 N3 1.436(6) .
C25 C26 1.368(8) .
C25 H25 0.9300 .
C26 C29 1.403(10) .
C26 H26 0.9300 .
C27 C29 1.342(10) .
C27 C28 1.397(8) .
C27 H27 0.9300 .
C28 H28 0.9300 .
C29 C30 1.504(9) .
C30 N4 1.456(8) .
C30 H30A 0.9700 .
C30 H30B 0.9700 .
C31 N4 1.426(8) .
C31 C32 1.473(9) .
C31 H31A 0.9700 .
C31 H31B 0.9700 .
C32 N4 1.460(7) 2_657
C32 H32A 0.9700 .
C32 H32B 0.9700 .
C33 C35 1.333(8) .
C33 N5 1.373(7) .
C33 H33 0.9300 .
C34 N5 1.309(6) .
C34 N6 1.318(6) .
C34 H34 0.9300 .
C35 N6 1.366(6) .
C35 H35 0.9300 .
C36 C37 1.372(7) .
C36 C41 1.378(7) .
C36 N6 1.432(6) .
C37 C38 1.391(7) .
C37 H37 0.9300 .
C38 C39 1.371(8) .
C38 H38 0.9300 .
C39 C40 1.366(8) .
C39 C42 1.515(8) .
C40 C41 1.382(8) .
C40 H40 0.9300 .
C41 H41 0.9300 .
C42 N7 1.449(8) .
C42 H42A 0.9700 .
C42 H42B 0.9700 .
C43 N7 1.431(7) .
C43 C44 1.495(9) .
C43 H43A 0.9700 .
C43 H43B 0.9700 .
C44 N7 1.476(6) 2_776
C44 H44A 0.9700 .
C44 H44B 0.9700 .
C45 N8 1.42(3) .
C45 H45A 0.9600 .
C45 H45B 0.9600 .
C45 H45C 0.9600 .
C46 N8 1.63(3) .
C46 H46A 0.9600 .
C46 H46B 0.9600 .
C46 H46C 0.9600 .
C47 O5 1.09(2) .
C47 N8 1.46(2) .
N2 Zn01 2.001(4) .
N4 C32 1.460(7) 2_657
N5 Zn01 2.033(4) .
N7 C44 1.476(6) 2_776
O2 Zn01 1.948(3) 1_465
O4 Zn01 1.929(3) .
Zn01 O2 1.948(3) 1_645
OW1 OW4 1.29(4) .
OW1 OW3 1.35(3) .
OW1 OW2 1.51(2) 2_665
OW2 OW1 1.51(2) 2_665
OW3 OW4 1.67(4) .

loop_
_geom_torsion_atom_site_label_1
_geom_torsion_atom_site_label_2
_geom_torsion_atom_site_label_3
_geom_torsion_atom_site_label_4
_geom_torsion
_geom_torsion_site_symmetry_1
_geom_torsion_site_symmetry_4
C6 C1 C2 C3 0.4(16) . .
N1 C1 C2 C3 -179.6(10) . .
C1 C2 C3 C4 -0.2(18) . .
C2 C3 C4 C5 -1.2(19) . .
C3 C4 C5 C6 2.2(19) . .
C4 C5 C6 C1 -2.0(17) . .
C2 C1 C6 C5 0.8(14) . .
N1 C1 C6 C5 -179.2(8) . .
C13 C8 C9 C10 1.9(9) . .
N1 C8 C9 C10 -176.3(5) . .
C8 C9 C10 C11 1.2(9) . .
C9 C10 C11 C12 -2.8(8) . .
C9 C10 C11 C7 175.1(5) . .
O1 C7 C11 C12 7.9(7) . .
O2 C7 C11 C12 -173.4(5) . .
O1 C7 C11 C10 -170.0(5) . .
O2 C7 C11 C10 8.7(7) . .
C10 C11 C12 C13 1.4(8) . .
C7 C11 C12 C13 -176.5(5) . .
C9 C8 C13 C12 -3.3(8) . .
N1 C8 C13 C12 174.8(5) . .
C11 C12 C13 C8 1.7(8) . .
C19 C14 C15 C16 -2.2(9) . .
C14 C15 C16 C17 0.7(8) . .
C14 C15 C16 C20 -178.4(5) . .
C15 C16 C17 C18 1.6(8) . .
C20 C16 C17 C18 -179.3(5) . .
C16 C17 C18 C19 -2.4(8) . .
C15 C14 C19 C18 1.4(8) . .
C15 C14 C19 N1 -178.7(5) . .
C17 C18 C19 C14 0.8(8) . .
C17 C18 C19 N1 -179.1(5) . .
C17 C16 C20 O3 -11.7(8) . .
C15 C16 C20 O3 167.3(5) . .
C17 C16 C20 O4 168.4(5) . .
C15 C16 C20 O4 -12.5(7) . .
N2 C22 C23 N3 0.4(7) . .
C28 C24 C25 C26 1.3(9) . .
N3 C24 C25 C26 -179.1(6) . .
C24 C25 C26 C29 -0.8(11) . .
C25 C24 C28 C27 -0.8(9) . .
N3 C24 C28 C27 179.6(5) . .
C29 C27 C28 C24 -0.2(10) . .
C28 C27 C29 C26 0.7(12) . .
C28 C27 C29 C30 -179.8(7) . .
C25 C26 C29 C27 -0.2(11) . .
C25 C26 C29 C30 -179.8(7) . .
C27 C29 C30 N4 141.5(8) . .
C26 C29 C30 N4 -38.9(11) . .
N4 C31 C32 N4 59.7(9) . 2_657
N5 C33 C35 N6 0.5(7) . .
C41 C36 C37 C38 1.0(9) . .
N6 C36 C37 C38 -176.9(5) . .
C36 C37 C38 C39 -0.8(10) . .
C37 C38 C39 C40 -0.3(10) . .
C37 C38 C39 C42 178.0(6) . .
C38 C39 C40 C41 1.2(10) . .
C42 C39 C40 C41 -177.1(6) . .
C37 C36 C41 C40 -0.2(9) . .
N6 C36 C41 C40 177.8(5) . .
C39 C40 C41 C36 -0.9(10) . .
C40 C39 C42 N7 -35.0(9) . .
C38 C39 C42 N7 146.7(6) . .
N7 C43 C44 N7 61.2(7) . 2_776
C14 C19 N1 C1 25.6(8) . .
C18 C19 N1 C1 -154.5(6) . .
C14 C19 N1 C8 -172.5(5) . .
C18 C19 N1 C8 7.4(8) . .
C6 C1 N1 C19 46.6(9) . .
C2 C1 N1 C19 -133.3(8) . .
C6 C1 N1 C8 -115.9(7) . .
C2 C1 N1 C8 64.2(9) . .
C13 C8 N1 C19 -115.7(6) . .
C9 C8 N1 C19 62.5(7) . .
C13 C8 N1 C1 47.0(7) . .
C9 C8 N1 C1 -134.8(6) . .
N3 C21 N2 C22 0.2(6) . .
N3 C21 N2 Zn01 -170.4(3) . .
C23 C22 N2 C21 -0.4(6) . .
C23 C22 N2 Zn01 170.4(4) . .
C22 C23 N3 C21 -0.3(6) . .
C22 C23 N3 C24 -175.9(5) . .
N2 C21 N3 C23 0.1(6) . .
N2 C21 N3 C24 175.7(5) . .
C28 C24 N3 C23 -130.1(6) . .
C25 C24 N3 C23 50.3(8) . .
C28 C24 N3 C21 55.2(8) . .
C25 C24 N3 C21 -124.5(6) . .
C32 C31 N4 C30 178.0(6) . .
C32 C31 N4 C32 -58.8(10) . 2_657
C29 C30 N4 C31 -71.0(9) . .
C29 C30 N4 C32 168.2(8) . 2_657
N6 C34 N5 C33 0.0(6) . .
N6 C34 N5 Zn01 -165.7(3) . .
C35 C33 N5 C34 -0.4(7) . .
C35 C33 N5 Zn01 166.1(4) . .
N5 C34 N6 C35 0.3(6) . .
N5 C34 N6 C36 177.2(5) . .
C33 C35 N6 C34 -0.5(7) . .
C33 C35 N6 C36 -177.2(5) . .
C37 C36 N6 C34 49.5(8) . .
C41 C36 N6 C34 -128.5(6) . .
C37 C36 N6 C35 -134.3(6) . .
C41 C36 N6 C35 47.7(8) . .
C44 C43 N7 C42 176.1(5) . .
C44 C43 N7 C44 -61.4(8) . 2_776
C39 C42 N7 C43 -72.6(7) . .
C39 C42 N7 C44 166.1(6) . 2_776
O5 C47 N8 C45 178(2) . .
O5 C47 N8 C46 11(3) . .
O1 C7 O2 Zn01 1.1(7) . 1_465
C11 C7 O2 Zn01 -177.5(3) . 1_465
O3 C20 O4 Zn01 -0.8(7) . .
C16 C20 O4 Zn01 179.0(3) . .
C20 O4 Zn01 O2 -171.0(3) . 1_645
C20 O4 Zn01 N2 58.9(4) . .
C20 O4 Zn01 N5 -65.8(4) . .
C21 N2 Zn01 O4 -98.3(5) . .
C22 N2 Zn01 O4 92.9(4) . .
C21 N2 Zn01 O2 132.5(4) . 1_645
C22 N2 Zn01 O2 -36.3(5) . 1_645
C21 N2 Zn01 N5 23.8(5) . .
C22 N2 Zn01 N5 -145.0(4) . .
C34 N5 Zn01 O4 84.2(5) . .
C33 N5 Zn01 O4 -79.0(5) . .
C34 N5 Zn01 O2 -162.9(4) . 1_645
C33 N5 Zn01 O2 33.9(5) . 1_645
C34 N5 Zn01 N2 -46.2(5) . .
C33 N5 Zn01 N2 150.6(4) . .
OW2 OW1 OW3 OW4 171(4) 2_665 .
OW2 OW1 OW4 OW3 -175(2) 2_665 .
